data_7030344
loop_
_publ_author_name
'Degtyarenko, Anna S.'
'Handke, Marcel'
'Kr\"amer, Karl W'
'Liu, Shi-Xia'
'Decurtins, Silvio'
'Rusanov, Eduard B.'
'Thompson, Laurence K.'
'Krautscheid, Harald'
'Domasevitch, Konstantin V.'

_publ_section_title
;
 Mixed-ligand hydroxocopper(ii)/pyridazine clusters embedded into 3D
 framework lattices.
;
_journal_issue 22
_journal_name_full 'Dalton transactions (Cambridge, England : 2003)'
_journal_page_first 8530
_journal_page_last 8542
_journal_paper_doi 10.1039/c4dt00174e
_journal_volume 43
_journal_year 2014
_chemical_formula_moiety 'C27 H26 Cu2 N4 O8'
_chemical_formula_sum 'C27 H26 Cu2 N4 O8'
_chemical_formula_weight 661.60
_chemical_name_systematic
;
Poly[\m~3~-[1,3-bis(pyridazin-4-yl)adamantane-\k^4^N1:N2:N3)]-\m~4~-
(1,3,5-benzenetricarboxylato)-\m~2~-hydroxido-aquadicopper(II)]
;
_space_group_IT_number 15
_space_group_name_Hall '-C 2yc'
_symmetry_cell_setting monoclinic
_symmetry_Int_Tables_number 15
_symmetry_space_group_name_Hall '-C 2yc'
_symmetry_space_group_name_H-M 'C 1 2/c 1'
_atom_sites_solution_hydrogens geom
_atom_sites_solution_primary direct
_atom_sites_solution_secondary difmap
_audit_creation_method SHELXL-97
_cell_angle_alpha 90.00
_cell_angle_beta 101.581(8)
_cell_angle_gamma 90.00
_cell_formula_units_Z 8
_cell_length_a 24.8536(18)
_cell_length_b 10.8716(7)
_cell_length_c 18.6837(14)
_cell_measurement_reflns_used 8000
_cell_measurement_temperature 213(2)
_cell_measurement_theta_max 25.96
_cell_measurement_theta_min 2.05
_cell_volume 4945.5(6)
_computing_cell_refinement 'IPDS Software (Stoe & Cie, 2000)'
_computing_data_collection 'IPDS Software (Stoe & Cie, 2000)'
_computing_data_reduction 'IPDS Software (Stoe & Cie, 2000)'
_computing_molecular_graphics 'Diamond 2.1e (Brandenburg, 1999)'
_computing_publication_material 'WinGX 1.70.01 (Farrugia, 1999)'
_computing_structure_refinement 'SHELXL-97 (Sheldrick, 2008)'
_computing_structure_solution 'SHELXS-97 (Sheldrick, 2008)'
_diffrn_ambient_temperature 213(2)
_diffrn_measured_fraction_theta_full 0.989
_diffrn_measured_fraction_theta_max 0.989
_diffrn_measurement_device_type 'Stoe Imaging plate diffraction system'
_diffrn_measurement_method '\f oscillation scans'
_diffrn_radiation_monochromator graphite
_diffrn_radiation_source 'fine-focus sealed tube'
_diffrn_radiation_type MoK\a
_diffrn_radiation_wavelength 0.71073
_diffrn_reflns_av_R_equivalents 0.0414
_diffrn_reflns_av_sigmaI/netI 0.0434
_diffrn_reflns_limit_h_max 30
_diffrn_reflns_limit_h_min -30
_diffrn_reflns_limit_k_max 13
_diffrn_reflns_limit_k_min -13
_diffrn_reflns_limit_l_max 22
_diffrn_reflns_limit_l_min -22
_diffrn_reflns_number 16964
_diffrn_reflns_theta_full 25.96
_diffrn_reflns_theta_max 25.96
_diffrn_reflns_theta_min 2.05
_diffrn_standards_decay_% 0
_exptl_absorpt_coefficient_mu 1.783
_exptl_absorpt_correction_T_max 0.7757
_exptl_absorpt_correction_T_min 0.6742
_exptl_absorpt_correction_type numerical
_exptl_absorpt_process_details 'X-RED (Stoe & Cie, 2001) and X-SHAPE (Stoe & Cie, 1999)'
_exptl_crystal_colour green
_exptl_crystal_density_diffrn 1.777
_exptl_crystal_density_method 'not measured'
_exptl_crystal_description prism
_exptl_crystal_F_000 2704
_exptl_crystal_size_max 0.24
_exptl_crystal_size_mid 0.21
_exptl_crystal_size_min 0.15
_refine_diff_density_max 0.443
_refine_diff_density_min -0.784
_refine_diff_density_rms 0.063
_refine_ls_extinction_method none
_refine_ls_goodness_of_fit_ref 0.917
_refine_ls_hydrogen_treatment constr
_refine_ls_matrix_type full
_refine_ls_number_parameters 433
_refine_ls_number_reflns 4789
_refine_ls_number_restraints 0
_refine_ls_restrained_S_all 0.917
_refine_ls_R_factor_all 0.0465
_refine_ls_R_factor_gt 0.0335
_refine_ls_shift/su_max 0.001
_refine_ls_shift/su_mean 0.000
_refine_ls_structure_factor_coef Fsqd
_refine_ls_weighting_details 'calc w=1/[\s^2^(Fo^2^)+(0.0552P)^2^+0.0000P] where P=(Fo^2^+2Fc^2^)/3'
_refine_ls_weighting_scheme calc
_refine_ls_wR_factor_gt 0.0809
_refine_ls_wR_factor_ref 0.0837
_reflns_number_gt 3592
_reflns_number_total 4789
_reflns_threshold_expression >2sigma(I)
_cod_data_source_file c4dt00174e2.cif
_cod_data_source_block (1)
_cod_depositor_comments
;Adding full bibliography for 7030344--7030349.cif.

The following automatic conversions were performed:

data name '_iucr_refine_instruction_details' was replaced with
'_iucr_refine_instructions_details' as specified in the replacement
file 'data/replacement-values/replacement_tags.lst'.

Automatic conversion script
Id: cif_correct_tags 9268 2022-04-12 08:56:07Z antanas 
;
_cod_original_sg_symbol_H-M C2/c
_cod_database_code 7030344

loop_
_symmetry_equiv_pos_as_xyz
'x, y, z'
'-x, y, -z+1/2'
'x+1/2, y+1/2, z'
'-x+1/2, y+1/2, -z+1/2'
'-x, -y, -z'
'x, -y, z-1/2'
'-x+1/2, -y+1/2, -z'
'x+1/2, -y+1/2, z-1/2'

loop_
_atom_site_label
_atom_site_type_symbol
_atom_site_fract_x
_atom_site_fract_y
_atom_site_fract_z
_atom_site_U_iso_or_equiv
_atom_site_adp_type
_atom_site_occupancy
_atom_site_symmetry_multiplicity
_atom_site_calc_flag
_atom_site_refinement_flags
_atom_site_disorder_group
Cu1 Cu 0.409935(13) 0.15821(3) 0.52869(2) 0.03484(11) Uani 1 1 d . .
Cu2A Cu 0.44234(3) 0.42890(5) 0.51526(3) 0.02307(14) Uani 0.50 1 d P -1
O1A O 0.39257(14) 0.3205(3) 0.5491(2) 0.0281(8) Uani 0.50 1 d P -1
H1OA H 0.3955 0.3293 0.5949 0.042 Uiso 0.50 1 d PR -1
O2A O 0.49529(16) 0.5419(3) 0.48174(19) 0.0299(8) Uani 0.50 1 d P -1
H1WA H 0.5174 0.5101 0.4577 0.045 Uiso 0.50 1 d PR -1
H2WA H 0.5140 0.5771 0.5193 0.045 Uiso 0.50 1 d PR -1
N2A N 0.50967(18) 0.3011(3) 0.5601(2) 0.0258(9) Uani 0.50 1 d P -1
C1A C 0.5619(2) 0.3292(4) 0.5793(3) 0.0269(11) Uani 0.50 1 d P -1
H1A H 0.5719 0.4122 0.5766 0.032 Uiso 0.50 1 calc PR -1
C3A C 0.5884(2) 0.1231(4) 0.5940(3) 0.0277(11) Uani 0.50 1 d P -1
H3A H 0.6148 0.0601 0.5999 0.033 Uiso 0.50 1 calc PR -1
C4A C 0.5324(2) 0.0974(4) 0.5756(3) 0.0271(11) Uani 0.50 1 d P -1
H4A H 0.5212 0.0148 0.5751 0.033 Uiso 0.50 1 calc PR -1
Cu2B Cu 0.44074(2) 0.26516(5) 0.68701(3) 0.02225(14) Uani 0.50 1 d P -2
O1B O 0.38975(14) 0.2719(3) 0.59688(19) 0.0249(7) Uani 0.50 1 d P -2
H1OB H 0.3893 0.3442 0.5796 0.037 Uiso 0.50 1 d PR -2
O2B O 0.49240(16) 0.2621(3) 0.78067(18) 0.0303(8) Uani 0.50 1 d P -2
H1WB H 0.5137 0.2007 0.7816 0.045 Uiso 0.50 1 d PR -2
H2WB H 0.5117 0.3250 0.7956 0.045 Uiso 0.50 1 d PR -2
N2B N 0.50799(17) 0.2421(4) 0.6225(2) 0.0246(9) Uani 0.50 1 d P -2
C1B C 0.5601(2) 0.2694(4) 0.6463(3) 0.0262(10) Uani 0.50 1 d P -2
H1B H 0.5706 0.3060 0.6925 0.031 Uiso 0.50 1 calc PR -2
C3B C 0.5850(2) 0.1819(4) 0.5436(3) 0.0250(10) Uani 0.50 1 d P -2
H3B H 0.6103 0.1526 0.5164 0.030 Uiso 0.50 1 calc PR -2
C4B C 0.5298(2) 0.1570(4) 0.5193(3) 0.0247(10) Uani 0.50 1 d P -2
H4B H 0.5182 0.1184 0.4738 0.030 Uiso 0.50 1 calc PR -2
O3 O 0.41797(8) 0.14349(19) 0.42239(10) 0.0387(5) Uani 1 1 d . .
O4 O 0.42331(10) 0.3484(2) 0.41816(11) 0.0526(6) Uani 1 1 d . .
O5 O 0.43172(11) 0.4574(2) 0.09162(12) 0.0598(7) Uani 1 1 d . .
O6 O 0.43337(10) 0.55927(16) 0.19518(14) 0.0542(6) Uani 1 1 d . .
O7 O 0.42682(7) 0.00679(15) 0.09348(10) 0.0330(4) Uani 1 1 d . .
O8 O 0.42705(9) -0.09217(16) 0.19845(13) 0.0456(5) Uani 1 1 d . .
N1 N 0.49311(8) 0.18616(17) 0.55835(11) 0.0235(4) Uani 1 1 d . .
C2 C 0.60329(10) 0.2449(2) 0.60319(14) 0.0271(5) Uani 1 1 d . .
N3 N 0.79633(10) 0.6565(2) 0.44248(14) 0.0409(6) Uani 1 1 d . .
N4 N 0.82879(10) 0.6111(2) 0.50234(14) 0.0390(6) Uani 1 1 d . .
C5 C 0.80850(12) 0.5396(3) 0.54756(17) 0.0407(7) Uani 1 1 d . .
H5 H 0.8326 0.5129 0.5901 0.049 Uiso 1 1 calc R .
C6 C 0.75392(11) 0.5007(2) 0.53690(15) 0.0320(6) Uani 1 1 d . .
C7 C 0.72034(11) 0.5476(2) 0.47531(16) 0.0354(6) Uani 1 1 d . .
H7 H 0.6828 0.5273 0.4634 0.042 Uiso 1 1 calc R .
C8 C 0.74362(13) 0.6254(3) 0.43164(18) 0.0412(7) Uani 1 1 d . .
H8 H 0.7201 0.6593 0.3906 0.049 Uiso 1 1 calc R .
C9 C 0.73698(11) 0.4171(2) 0.59348(16) 0.0312(6) Uani 1 1 d . .
C10 C 0.67764(10) 0.3720(2) 0.56990(15) 0.0305(6) Uani 1 1 d . .
H10A H 0.6737 0.3267 0.5238 0.037 Uiso 1 1 calc R .
H10B H 0.6528 0.4428 0.5618 0.037 Uiso 1 1 calc R .
C11 C 0.66180(10) 0.2875(2) 0.62906(15) 0.0290(6) Uani 1 1 d . .
C12 C 0.70136(12) 0.1773(2) 0.64138(17) 0.0368(6) Uani 1 1 d . .
H12A H 0.6917 0.1228 0.6786 0.044 Uiso 1 1 calc R .
H12B H 0.6982 0.1305 0.5959 0.044 Uiso 1 1 calc R .
C13 C 0.76042(12) 0.2233(3) 0.66633(18) 0.0408(7) Uani 1 1 d . .
H13 H 0.7856 0.1519 0.6745 0.049 Uiso 1 1 calc R .
C14 C 0.77539(11) 0.3045(3) 0.60734(17) 0.0380(7) Uani 1 1 d . .
H14A H 0.7724 0.2572 0.5621 0.046 Uiso 1 1 calc R .
H14B H 0.8135 0.3322 0.6224 0.046 Uiso 1 1 calc R .
C15 C 0.74122(12) 0.4887(3) 0.66522(16) 0.0366(6) Uani 1 1 d . .
H15A H 0.7787 0.5201 0.6810 0.044 Uiso 1 1 calc R .
H15B H 0.7161 0.5591 0.6573 0.044 Uiso 1 1 calc R .
C16 C 0.72677(12) 0.4061(3) 0.72451(17) 0.0406(7) Uani 1 1 d . .
H16 H 0.7299 0.4537 0.7703 0.049 Uiso 1 1 calc R .
C17 C 0.66773(12) 0.3604(3) 0.70023(16) 0.0379(6) Uani 1 1 d . .
H17A H 0.6580 0.3079 0.7384 0.046 Uiso 1 1 calc R .
H17B H 0.6425 0.4307 0.6929 0.046 Uiso 1 1 calc R .
C18 C 0.76580(13) 0.2961(3) 0.73776(18) 0.0463(7) Uani 1 1 d . .
H18A H 0.7565 0.2434 0.7761 0.056 Uiso 1 1 calc R .
H18B H 0.8037 0.3247 0.7539 0.056 Uiso 1 1 calc R .
C19 C 0.42128(11) 0.2440(3) 0.38974(14) 0.0324(6) Uani 1 1 d . .
C20 C 0.43134(11) 0.4637(2) 0.15831(16) 0.0306(6) Uani 1 1 d . .
C21 C 0.42791(10) 0.0035(2) 0.16149(14) 0.0261(5) Uani 1 1 d . .
C22 C 0.42341(10) 0.2377(2) 0.30982(13) 0.0245(5) Uani 1 1 d . .
C23 C 0.42593(10) 0.3461(2) 0.27171(14) 0.0244(5) Uani 1 1 d . .
H23 H 0.4259 0.4218 0.2960 0.029 Uiso 1 1 calc R .
C24 C 0.42842(10) 0.3448(2) 0.19833(13) 0.0220(5) Uani 1 1 d . .
C25 C 0.42903(10) 0.2335(2) 0.16259(13) 0.0213(5) Uani 1 1 d . .
H25 H 0.4307 0.2320 0.1128 0.026 Uiso 1 1 calc R .
C26 C 0.42723(9) 0.12400(19) 0.20030(13) 0.0205(5) Uani 1 1 d . .
C27 C 0.42441(10) 0.1270(2) 0.27387(13) 0.0231(5) Uani 1 1 d . .
H27 H 0.4232 0.0529 0.2994 0.028 Uiso 1 1 calc R .

loop_
_atom_site_aniso_label
_atom_site_aniso_U_11
_atom_site_aniso_U_22
_atom_site_aniso_U_33
_atom_site_aniso_U_23
_atom_site_aniso_U_13
_atom_site_aniso_U_12
Cu1 0.02323(18) 0.03347(17) 0.0502(2) -0.01578(15) 0.01308(16) -0.00964(13)
Cu2A 0.0287(3) 0.0175(3) 0.0236(3) -0.0008(2) 0.0067(3) -0.0003(2)
O1A 0.0241(19) 0.0238(16) 0.037(2) -0.0016(15) 0.0087(17) 0.0032(14)
O2A 0.041(2) 0.0216(16) 0.028(2) -0.0034(13) 0.0103(18) -0.0067(16)
N2A 0.027(2) 0.0224(19) 0.029(2) 0.0042(16) 0.0082(19) -0.0009(16)
C1A 0.021(3) 0.026(2) 0.034(3) 0.002(2) 0.006(2) -0.007(2)
C3A 0.025(3) 0.024(2) 0.035(3) 0.002(2) 0.010(2) 0.004(2)
C4A 0.024(3) 0.021(2) 0.038(3) 0.001(2) 0.010(2) -0.0005(19)
Cu2B 0.0301(3) 0.0146(2) 0.0229(3) -0.0005(2) 0.0075(3) -0.0007(2)
O1B 0.0237(19) 0.0201(15) 0.0296(19) 0.0014(14) 0.0023(16) 0.0017(13)
O2B 0.044(2) 0.0186(15) 0.0264(17) -0.0018(13) 0.0027(16) 0.0017(15)
N2B 0.025(2) 0.029(2) 0.022(2) -0.0003(16) 0.0073(18) -0.0025(17)
C1B 0.025(3) 0.033(2) 0.023(2) -0.006(2) 0.008(2) -0.004(2)
C3B 0.022(3) 0.026(2) 0.029(3) -0.005(2) 0.009(2) -0.0017(19)
C4B 0.030(3) 0.022(2) 0.023(2) -0.0030(19) 0.008(2) -0.0047(19)
O3 0.0350(11) 0.0596(12) 0.0221(9) 0.0069(9) 0.0067(9) 0.0003(9)
O4 0.0614(15) 0.0635(14) 0.0299(11) -0.0214(10) 0.0022(11) 0.0103(12)
O5 0.0855(19) 0.0548(13) 0.0333(12) 0.0190(10) -0.0016(12) -0.0328(13)
O6 0.0624(15) 0.0171(9) 0.0893(18) -0.0034(10) 0.0303(14) -0.0056(9)
O7 0.0312(10) 0.0253(8) 0.0438(12) -0.0155(8) 0.0104(9) -0.0009(8)
O8 0.0527(14) 0.0165(9) 0.0676(15) 0.0031(9) 0.0118(12) 0.0048(8)
N1 0.0245(11) 0.0224(9) 0.0244(11) 0.0018(8) 0.0068(9) -0.0050(8)
C2 0.0220(13) 0.0250(11) 0.0334(14) 0.0018(10) 0.0031(11) -0.0002(10)
N3 0.0364(14) 0.0401(13) 0.0474(15) -0.0033(11) 0.0116(12) -0.0070(11)
N4 0.0302(13) 0.0395(12) 0.0481(15) -0.0092(11) 0.0095(12) -0.0085(10)
C5 0.0272(15) 0.0489(16) 0.0441(17) -0.0011(13) 0.0026(14) -0.0080(13)
C6 0.0224(14) 0.0333(13) 0.0397(16) -0.0060(11) 0.0046(12) -0.0035(11)
C7 0.0231(14) 0.0380(14) 0.0443(17) -0.0034(12) 0.0049(13) -0.0008(11)
C8 0.0343(16) 0.0430(15) 0.0454(17) 0.0016(13) 0.0060(14) -0.0017(13)
C9 0.0214(13) 0.0328(13) 0.0378(15) -0.0020(11) 0.0021(12) -0.0005(11)
C10 0.0223(13) 0.0293(12) 0.0380(15) 0.0000(11) 0.0010(12) 0.0005(10)
C11 0.0204(13) 0.0260(12) 0.0385(15) -0.0012(10) 0.0012(12) -0.0001(10)
C12 0.0308(15) 0.0294(13) 0.0465(17) 0.0010(12) -0.0010(13) 0.0030(11)
C13 0.0279(15) 0.0381(15) 0.0523(18) 0.0018(13) -0.0019(14) 0.0078(12)
C14 0.0216(14) 0.0470(15) 0.0433(17) -0.0051(13) 0.0017(13) 0.0029(12)
C15 0.0284(15) 0.0362(14) 0.0443(17) -0.0062(12) 0.0048(13) -0.0052(12)
C16 0.0337(16) 0.0514(17) 0.0348(15) -0.0099(13) 0.0023(13) -0.0053(13)
C17 0.0312(15) 0.0424(15) 0.0403(16) -0.0061(12) 0.0076(13) -0.0042(12)
C18 0.0341(17) 0.0582(18) 0.0405(17) 0.0082(14) -0.0068(14) -0.0067(14)
C19 0.0262(14) 0.0498(16) 0.0204(13) 0.0000(12) 0.0023(11) 0.0022(12)
C20 0.0290(14) 0.0202(11) 0.0409(16) 0.0069(11) 0.0032(13) -0.0038(10)
C21 0.0210(13) 0.0206(11) 0.0365(15) -0.0061(10) 0.0056(11) 0.0025(9)
C22 0.0189(12) 0.0321(12) 0.0213(12) 0.0003(10) 0.0008(10) -0.0018(10)
C23 0.0246(13) 0.0192(10) 0.0284(13) -0.0065(9) 0.0033(11) 0.0001(9)
C24 0.0215(12) 0.0171(10) 0.0271(12) 0.0004(9) 0.0040(10) -0.0009(9)
C25 0.0222(12) 0.0210(10) 0.0211(11) -0.0009(9) 0.0055(10) -0.0017(9)
C26 0.0156(11) 0.0171(10) 0.0276(12) 0.0003(9) 0.0017(10) 0.0012(8)
C27 0.0205(12) 0.0210(10) 0.0265(12) 0.0055(9) 0.0018(10) -0.0013(9)

loop_
_atom_type_symbol
_atom_type_description
_atom_type_scat_dispersion_real
_atom_type_scat_dispersion_imag
_atom_type_scat_source
C C 0.0033 0.0016 'International Tables Vol C Tables 4.2.6.8 and 6.1.1.4'
H H 0.0000 0.0000 'International Tables Vol C Tables 4.2.6.8 and 6.1.1.4'
N N 0.0061 0.0033 'International Tables Vol C Tables 4.2.6.8 and 6.1.1.4'
O O 0.0106 0.0060 'International Tables Vol C Tables 4.2.6.8 and 6.1.1.4'
Cu Cu 0.3201 1.2651 'International Tables Vol C Tables 4.2.6.8 and 6.1.1.4'

loop_
_geom_angle_atom_site_label_1
_geom_angle_atom_site_label_2
_geom_angle_atom_site_label_3
_geom_angle
_geom_angle_site_symmetry_1
_geom_angle_site_symmetry_3
O1A Cu1 O3 110.06(13) . .
O1B Cu1 O3 142.05(12) . .
O1A Cu1 N4 91.62(12) . 3_445
O1B Cu1 N4 86.79(12) . 3_445
O3 Cu1 N4 91.75(9) . 3_445
O1A Cu1 N1 93.80(12) . .
O1B Cu1 N1 96.27(12) . .
O3 Cu1 N1 89.10(8) . .
N4 Cu1 N1 173.85(9) 3_445 .
O1A Cu1 O7 134.08(13) . 6_556
O1B Cu1 O7 102.17(12) . 6_556
O3 Cu1 O7 115.76(8) . 6_556
N4 Cu1 O7 89.91(9) 3_445 6_556
N1 Cu1 O7 84.24(7) . 6_556
O1A Cu2A O5 87.56(13) . 6_566
O1A Cu2A O4 88.78(14) . .
O5 Cu2A O4 155.29(11) 6_566 .
O1A Cu2A O2A 178.92(17) . .
O5 Cu2A O2A 91.94(13) 6_566 .
O4 Cu2A O2A 92.06(12) . .
O1A Cu2A N2A 88.73(14) . .
O5 Cu2A N2A 109.02(13) 6_566 .
O4 Cu2A N2A 95.32(13) . .
O2A Cu2A N2A 90.53(15) . .
Cu1 O1A Cu2A 108.89(16) . .
Cu1 O1A H1OA 109.5 . .
Cu2A O1A H1OA 109.5 . .
Cu2A O2A H1WA 116.9 . .
Cu2A O2A H2WA 107.7 . .
H1WA O2A H2WA 108.4 . .
C1A N2A N1 121.1(4) . .
C1A N2A Cu2A 126.2(3) . .
N1 N2A Cu2A 112.3(3) . .
N2A C1A C2 124.4(4) . .
N2A C1A H1A 117.8 . .
C2 C1A H1A 117.8 . .
C2 C3A C4A 117.0(4) . .
C2 C3A H3A 121.5 . .
C4A C3A H3A 121.5 . .
N1 C4A C3A 123.3(4) . .
N1 C4A H4A 118.4 . .
C3A C4A H4A 118.4 . .
O1B Cu2B O6 88.57(13) . 6_566
O1B Cu2B O8 91.98(12) . 6_556
O6 Cu2B O8 159.17(9) 6_566 6_556
O1B Cu2B O2B 178.52(14) . .
O6 Cu2B O2B 90.11(12) 6_566 .
O8 Cu2B O2B 89.00(12) 6_556 .
O1B Cu2B N2B 87.98(15) . .
O6 Cu2B N2B 104.15(12) 6_566 .
O8 Cu2B N2B 96.68(12) 6_556 .
O2B Cu2B N2B 93.00(15) . .
Cu2B O1B Cu1 110.43(16) . .
Cu2B O1B H1OB 109.2 . .
Cu1 O1B H1OB 109.3 . .
Cu2B O2B H1WB 109.1 . .
Cu2B O2B H2WB 120.5 . .
H1WB O2B H2WB 108.4 . .
C1B N2B N1 119.0(3) . .
C1B N2B Cu2B 125.3(3) . .
N1 N2B Cu2B 115.5(2) . .
N2B C1B C2 123.0(4) . .
N2B C1B H1B 118.5 . .
C2 C1B H1B 118.5 . .
C2 C3B C4B 122.3(4) . .
C2 C3B H3B 118.8 . .
C4B C3B H3B 118.8 . .
N1 C4B C3B 121.5(4) . .
N1 C4B H4B 119.3 . .
C3B C4B H4B 119.3 . .
C19 O3 Cu1 115.53(17) . .
C19 O4 Cu2A 140.4(2) . .
C20 O5 Cu2A 136.48(19) . 6_565
C20 O6 Cu2B 141.1(2) . 6_565
C21 O7 Cu1 120.14(15) . 6
C21 O8 Cu2B 136.52(19) . 6
C4B N1 N2B 120.8(3) . .
N2A N1 C4A 117.4(3) . .
N2A N1 Cu1 116.2(2) . .
C4B N1 Cu1 125.9(3) . .
N2B N1 Cu1 113.2(2) . .
C4A N1 Cu1 126.4(2) . .
C3A C2 C1A 115.7(3) . .
C3B C2 C1B 112.9(3) . .
C3B C2 C11 125.5(3) . .
C3A C2 C11 123.5(3) . .
C1A C2 C11 120.4(3) . .
C1B C2 C11 121.6(3) . .
C8 N3 N4 116.5(2) . .
C5 N4 N3 120.6(2) . .
C5 N4 Cu1 118.6(2) . 3
N3 N4 Cu1 120.73(18) . 3
N4 C5 C6 124.9(3) . .
N4 C5 H5 117.6 . .
C6 C5 H5 117.6 . .
C7 C6 C5 114.6(3) . .
C7 C6 C9 126.7(2) . .
C5 C6 C9 118.7(3) . .
C6 C7 C8 117.7(3) . .
C6 C7 H7 121.1 . .
C8 C7 H7 121.1 . .
N3 C8 C7 125.7(3) . .
N3 C8 H8 117.2 . .
C7 C8 H8 117.2 . .
C6 C9 C10 112.2(2) . .
C6 C9 C15 108.9(2) . .
C10 C9 C15 107.8(2) . .
C6 C9 C14 110.1(2) . .
C10 C9 C14 108.8(2) . .
C15 C9 C14 108.9(2) . .
C9 C10 C11 110.6(2) . .
C9 C10 H10A 109.5 . .
C11 C10 H10A 109.5 . .
C9 C10 H10B 109.5 . .
C11 C10 H10B 109.5 . .
H10A C10 H10B 108.1 . .
C2 C11 C17 110.8(2) . .
C2 C11 C12 110.8(2) . .
C17 C11 C12 109.1(2) . .
C2 C11 C10 108.7(2) . .
C17 C11 C10 108.7(2) . .
C12 C11 C10 108.8(2) . .
C13 C12 C11 109.7(2) . .
C13 C12 H12A 109.7 . .
C11 C12 H12A 109.7 . .
C13 C12 H12B 109.7 . .
C11 C12 H12B 109.7 . .
H12A C12 H12B 108.2 . .
C14 C13 C12 109.2(2) . .
C14 C13 C18 109.9(2) . .
C12 C13 C18 110.1(2) . .
C14 C13 H13 109.2 . .
C12 C13 H13 109.2 . .
C18 C13 H13 109.2 . .
C13 C14 C9 110.5(2) . .
C13 C14 H14A 109.5 . .
C9 C14 H14A 109.5 . .
C13 C14 H14B 109.5 . .
C9 C14 H14B 109.5 . .
H14A C14 H14B 108.1 . .
C16 C15 C9 110.6(2) . .
C16 C15 H15A 109.5 . .
C9 C15 H15A 109.5 . .
C16 C15 H15B 109.5 . .
C9 C15 H15B 109.5 . .
H15A C15 H15B 108.1 . .
C15 C16 C18 110.1(2) . .
C15 C16 C17 109.1(3) . .
C18 C16 C17 109.5(2) . .
C15 C16 H16 109.4 . .
C18 C16 H16 109.4 . .
C17 C16 H16 109.4 . .
C11 C17 C16 110.2(2) . .
C11 C17 H17A 109.6 . .
C16 C17 H17A 109.6 . .
C11 C17 H17B 109.6 . .
C16 C17 H17B 109.6 . .
H17A C17 H17B 108.1 . .
C16 C18 C13 108.7(3) . .
C16 C18 H18A 109.9 . .
C13 C18 H18A 109.9 . .
C16 C18 H18B 109.9 . .
C13 C18 H18B 109.9 . .
H18A C18 H18B 108.3 . .
O4 C19 O3 125.6(2) . .
O4 C19 C22 117.1(2) . .
O3 C19 C22 117.3(2) . .
O6 C20 O5 126.3(2) . .
O6 C20 C24 116.4(2) . .
O5 C20 C24 117.3(2) . .
O8 C21 O7 125.3(2) . .
O8 C21 C26 117.2(2) . .
O7 C21 C26 117.4(2) . .
C27 C22 C23 119.0(2) . .
C27 C22 C19 121.9(2) . .
C23 C22 C19 119.1(2) . .
C22 C23 C24 121.1(2) . .
C22 C23 H23 119.5 . .
C24 C23 H23 119.5 . .
C25 C24 C23 119.6(2) . .
C25 C24 C20 120.4(2) . .
C23 C24 C20 120.0(2) . .
C24 C25 C26 120.0(2) . .
C24 C25 H25 120.0 . .
C26 C25 H25 120.0 . .
C25 C26 C27 119.7(2) . .
C25 C26 C21 119.9(2) . .
C27 C26 C21 120.4(2) . .
C22 C27 C26 120.7(2) . .
C22 C27 H27 119.7 . .
C26 C27 H27 119.7 . .

loop_
_geom_bond_atom_site_label_1
_geom_bond_atom_site_label_2
_geom_bond_distance
_geom_bond_site_symmetry_2
Cu1 O1A 1.873(3) .
Cu1 O1B 1.913(3) .
Cu1 O3 2.0418(18) .
Cu1 N4 2.043(2) 3_445
Cu1 N1 2.053(2) .
Cu1 O7 2.1577(16) 6_556
Cu2A O1A 1.906(3) .
Cu2A O5 1.946(2) 6_566
Cu2A O4 1.984(2) .
Cu2A O2A 1.991(3) .
Cu2A N2A 2.207(4) .
O1A H1OA 0.8500 .
O2A H1WA 0.8500 .
O2A H2WA 0.8500 .
N2A C1A 1.312(6) .
N2A N1 1.314(4) .
C1A C2 1.383(6) .
C1A H1A 0.9400 .
C3A C2 1.377(5) .
C3A C4A 1.392(7) .
C3A H3A 0.9400 .
C4A N1 1.366(5) .
C4A H4A 0.9400 .
Cu2B O1B 1.895(4) .
Cu2B O6 1.9264(19) 6_566
Cu2B O8 1.9307(18) 6_556
Cu2B O2B 1.952(4) .
Cu2B N2B 2.262(4) .
O1B H1OB 0.8500 .
O2B H1WB 0.8500 .
O2B H2WB 0.8500 .
N2B C1B 1.317(6) .
N2B N1 1.329(4) .
C1B C2 1.488(5) .
C1B H1B 0.9400 .
C3B C2 1.308(6) .
C3B C4B 1.384(7) .
C3B H3B 0.9400 .
C4B N1 1.315(5) .
C4B H4B 0.9400 .
O3 C19 1.262(3) .
O4 C19 1.250(3) .
O5 C20 1.250(3) .
O5 Cu2A 1.946(2) 6_565
O6 C20 1.242(3) .
O6 Cu2B 1.9264(19) 6_565
O7 C21 1.266(3) .
O7 Cu1 2.1577(16) 6
O8 C21 1.251(3) .
O8 Cu2B 1.9307(18) 6
C2 C11 1.510(4) .
N3 C8 1.328(4) .
N3 N4 1.335(4) .
N4 C5 1.320(4) .
N4 Cu1 2.043(2) 3
C5 C6 1.397(4) .
C5 H5 0.9400 .
C6 C7 1.376(4) .
C6 C9 1.517(4) .
C7 C8 1.380(4) .
C7 H7 0.9400 .
C8 H8 0.9400 .
C9 C10 1.532(4) .
C9 C15 1.535(4) .
C9 C14 1.541(4) .
C10 C11 1.548(4) .
C10 H10A 0.9800 .
C10 H10B 0.9800 .
C11 C17 1.529(4) .
C11 C12 1.537(3) .
C12 C13 1.532(4) .
C12 H12A 0.9800 .
C12 H12B 0.9800 .
C13 C14 1.516(4) .
C13 C18 1.534(5) .
C13 H13 0.9900 .
C14 H14A 0.9800 .
C14 H14B 0.9800 .
C15 C16 1.524(4) .
C15 H15A 0.9800 .
C15 H15B 0.9800 .
C16 C18 1.528(4) .
C16 C17 1.529(4) .
C16 H16 0.9900 .
C17 H17A 0.9800 .
C17 H17B 0.9800 .
C18 H18A 0.9800 .
C18 H18B 0.9800 .
C19 C22 1.506(3) .
C20 C24 1.503(3) .
C21 C26 1.499(3) .
C22 C27 1.381(3) .
C22 C23 1.385(3) .
C23 C24 1.385(3) .
C23 H23 0.9400 .
C24 C25 1.384(3) .
C25 C26 1.388(3) .
C25 H25 0.9400 .
C26 C27 1.391(3) .
C27 H27 0.9400 .

loop_
_geom_torsion_atom_site_label_1
_geom_torsion_atom_site_label_2
_geom_torsion_atom_site_label_3
_geom_torsion_atom_site_label_4
_geom_torsion
_geom_torsion_site_symmetry_1
_geom_torsion_site_symmetry_4
O3 Cu1 O1A Cu2A -49.1(2) . .
N4 Cu1 O1A Cu2A -141.57(18) 3_445 .
N1 Cu1 O1A Cu2A 41.32(18) . .
O7 Cu1 O1A Cu2A 126.98(15) 6_556 .
O5 Cu2A O1A Cu1 -151.67(19) 6_566 .
O4 Cu2A O1A Cu1 52.78(18) . .
N2A Cu2A O1A Cu1 -42.6(2) . .
O1A Cu2A N2A C1A -156.4(4) . .
O5 Cu2A N2A C1A -69.4(4) 6_566 .
O4 Cu2A N2A C1A 115.0(4) . .
O2A Cu2A N2A C1A 22.8(4) . .
O1A Cu2A N2A N1 31.1(3) . .
O5 Cu2A N2A N1 118.0(3) 6_566 .
O4 Cu2A N2A N1 -57.6(3) . .
O2A Cu2A N2A N1 -149.7(3) . .
N1 N2A C1A C2 -4.1(7) . .
Cu2A N2A C1A C2 -176.0(3) . .
C2 C3A C4A N1 7.8(7) . .
O6 Cu2B O1B Cu1 142.52(16) 6_566 .
O8 Cu2B O1B Cu1 -58.32(16) 6_556 .
N2B Cu2B O1B Cu1 38.30(17) . .
O1A Cu1 O1B Cu2B -125.6(3) . .
O3 Cu1 O1B Cu2B -135.00(15) . .
N4 Cu1 O1B Cu2B 136.26(17) 3_445 .
N1 Cu1 O1B Cu2B -38.39(16) . .
O7 Cu1 O1B Cu2B 47.05(17) 6_556 .
O1B Cu2B N2B C1B 156.6(4) . .
O6 Cu2B N2B C1B 68.6(4) 6_566 .
O8 Cu2B N2B C1B -111.6(4) 6_556 .
O2B Cu2B N2B C1B -22.3(4) . .
O1B Cu2B N2B N1 -29.6(3) . .
O6 Cu2B N2B N1 -117.6(3) 6_566 .
O8 Cu2B N2B N1 62.1(3) 6_556 .
O2B Cu2B N2B N1 151.5(3) . .
N1 N2B C1B C2 2.4(7) . .
Cu2B N2B C1B C2 176.0(3) . .
C2 C3B C4B N1 -6.1(7) . .
O1A Cu1 O3 C19 13.3(2) . .
O1B Cu1 O3 C19 18.7(3) . .
N4 Cu1 O3 C19 105.7(2) 3_445 .
N1 Cu1 O3 C19 -80.38(19) . .
O7 Cu1 O3 C19 -163.55(18) 6_556 .
O1A Cu2A O4 C19 -53.6(3) . .
O5 Cu2A O4 C19 -135.1(3) 6_566 .
O2A Cu2A O4 C19 125.8(3) . .
N2A Cu2A O4 C19 35.0(3) . .
C1A N2A N1 C4A -1.4(6) . .
Cu2A N2A N1 C4A 171.5(3) . .
C1A N2A N1 Cu1 179.1(3) . .
Cu2A N2A N1 Cu1 -7.9(3) . .
C3B C4B N1 N2B 0.8(6) . .
C3B C4B N1 Cu1 178.7(3) . .
C1B N2B N1 C4B 0.8(6) . .
Cu2B N2B N1 C4B -173.4(3) . .
C1B N2B N1 Cu1 -177.4(3) . .
Cu2B N2B N1 Cu1 8.4(3) . .
C3A C4A N1 N2A -0.6(6) . .
C3A C4A N1 Cu1 178.8(4) . .
O1A Cu1 N1 N2A -19.1(3) . .
O3 Cu1 N1 N2A 90.9(2) . .
O7 Cu1 N1 N2A -153.1(2) 6_556 .
O1B Cu1 N1 C4B -161.8(3) . .
O3 Cu1 N1 C4B -19.5(3) . .
O7 Cu1 N1 C4B 96.5(3) 6_556 .
O1B Cu1 N1 N2B 16.3(2) . .
O3 Cu1 N1 N2B 158.6(2) . .
O7 Cu1 N1 N2B -85.4(2) 6_556 .
O1A Cu1 N1 C4A 161.5(3) . .
O3 Cu1 N1 C4A -88.5(3) . .
O7 Cu1 N1 C4A 27.5(3) 6_556 .
C4B C3B C2 C1B 8.5(6) . .
C4B C3B C2 C11 -173.1(4) . .
C4A C3A C2 C1A -12.2(6) . .
C4A C3A C2 C11 174.9(4) . .
N2A C1A C2 C3A 11.1(6) . .
N2A C1A C2 C11 -175.7(4) . .
N2B C1B C2 C3B -7.0(6) . .
N2B C1B C2 C11 174.5(4) . .
C8 N3 N4 C5 -0.2(4) . .
C8 N3 N4 Cu1 -176.89(19) . 3
N3 N4 C5 C6 2.8(4) . .
Cu1 N4 C5 C6 179.6(2) 3 .
N4 C5 C6 C7 -2.8(4) . .
N4 C5 C6 C9 179.2(3) . .
C5 C6 C7 C8 0.3(4) . .
C9 C6 C7 C8 178.2(3) . .
N4 N3 C8 C7 -2.4(4) . .
C6 C7 C8 N3 2.2(4) . .
C7 C6 C9 C10 8.3(4) . .
C5 C6 C9 C10 -174.0(2) . .
C7 C6 C9 C15 -111.0(3) . .
C5 C6 C9 C15 66.7(3) . .
C7 C6 C9 C14 129.6(3) . .
C5 C6 C9 C14 -52.7(3) . .
C6 C9 C10 C11 -179.7(2) . .
C15 C9 C10 C11 -59.8(3) . .
C14 C9 C10 C11 58.2(3) . .
C3B C2 C11 C17 179.1(3) . .
C3A C2 C11 C17 -119.7(4) . .
C1A C2 C11 C17 67.6(4) . .
C1B C2 C11 C17 -2.6(4) . .
C3B C2 C11 C12 -59.7(4) . .
C3A C2 C11 C12 1.4(4) . .
C1A C2 C11 C12 -171.2(3) . .
C1B C2 C11 C12 118.6(3) . .
C3B C2 C11 C10 59.8(4) . .
C3A C2 C11 C10 120.9(3) . .
C1A C2 C11 C10 -51.7(4) . .
C1B C2 C11 C10 -121.9(3) . .
C9 C10 C11 C2 -179.6(2) . .
C9 C10 C11 C17 59.7(3) . .
C9 C10 C11 C12 -58.9(3) . .
C2 C11 C12 C13 179.1(2) . .
C17 C11 C12 C13 -58.7(3) . .
C10 C11 C12 C13 59.7(3) . .
C11 C12 C13 C14 -61.1(3) . .
C11 C12 C13 C18 59.7(3) . .
C12 C13 C14 C9 60.9(3) . .
C18 C13 C14 C9 -60.0(3) . .
C6 C9 C14 C13 177.4(2) . .
C10 C9 C14 C13 -59.3(3) . .
C15 C9 C14 C13 58.0(3) . .
C6 C9 C15 C16 -177.7(2) . .
C10 C9 C15 C16 60.4(3) . .
C14 C9 C15 C16 -57.5(3) . .
C9 C15 C16 C18 59.5(3) . .
C9 C15 C16 C17 -60.7(3) . .
C2 C11 C17 C16 -178.3(2) . .
C12 C11 C17 C16 59.5(3) . .
C10 C11 C17 C16 -59.0(3) . .
C15 C16 C17 C11 59.9(3) . .
C18 C16 C17 C11 -60.7(3) . .
C15 C16 C18 C13 -59.8(3) . .
C17 C16 C18 C13 60.2(3) . .
C14 C13 C18 C16 60.2(3) . .
C12 C13 C18 C16 -60.1(3) . .
Cu2A O4 C19 O3 21.5(5) . .
Cu2A O4 C19 C22 -158.0(2) . .
Cu1 O3 C19 O4 4.5(4) . .
Cu1 O3 C19 C22 -175.97(17) . .
Cu2B O6 C20 O5 -3.5(6) 6_565 .
Cu2B O6 C20 C24 176.2(2) 6_565 .
Cu2A O5 C20 O6 7.5(5) 6_565 .
Cu2A O5 C20 C24 -172.2(2) 6_565 .
Cu2B O8 C21 O7 17.7(5) 6 .
Cu2B O8 C21 C26 -165.62(19) 6 .
Cu1 O7 C21 O8 10.0(4) 6 .
Cu1 O7 C21 C26 -166.64(15) 6 .
O4 C19 C22 C27 176.5(2) . .
O3 C19 C22 C27 -3.1(4) . .
O4 C19 C22 C23 -1.7(4) . .
O3 C19 C22 C23 178.7(2) . .
C27 C22 C23 C24 1.2(4) . .
C19 C22 C23 C24 179.4(2) . .
C22 C23 C24 C25 -0.7(4) . .
C22 C23 C24 C20 -179.8(2) . .
O6 C20 C24 C25 -176.5(3) . .
O5 C20 C24 C25 3.2(4) . .
O6 C20 C24 C23 2.5(4) . .
O5 C20 C24 C23 -177.7(3) . .
C23 C24 C25 C26 -0.1(4) . .
C20 C24 C25 C26 178.9(2) . .
C24 C25 C26 C27 0.5(4) . .
C24 C25 C26 C21 -180.0(2) . .
O8 C21 C26 C25 179.0(2) . .
O7 C21 C26 C25 -4.1(3) . .
O8 C21 C26 C27 -1.5(3) . .
O7 C21 C26 C27 175.4(2) . .
C23 C22 C27 C26 -0.8(4) . .
C19 C22 C27 C26 -179.0(2) . .
C25 C26 C27 C22 0.0(4) . .
C21 C26 C27 C22 -179.6(2) . .
